data_4105861
loop_
_publ_author_name
'Ellen M. Matson'
'William P. Forrest'
'Phillip E. Fanwick'
'Suzanne C. Bart'

_publ_contact_author_address
;    Department of Chemistry
     Purdue University
     560 Oval Dr.
     W. Lafayette
     IN 47907-2084
     USA
;
_publ_contact_author_email pfanwick@purdue.edu
_publ_contact_author_fax 1(765)4940239
_publ_contact_author_name 'Fanwick, Phillip E.'
_publ_contact_author_phone 1(765)4944572
_publ_section_title
;
 Functionalization of Carbon Dioxide and Carbon Disulfide Using a Stable
 Uranium(III) Alkyl Complex
;
_journal_name_full 'Journal of the American Chemical Society'
_journal_page_first 4948
_journal_page_last 4954
_journal_paper_doi 10.1021/ja110158s
_journal_volume 133
_journal_year 2011
_chemical_formula_moiety 'C38 H51 B2 N12 O2 U1,C4 H8 O1'
_chemical_formula_sum 'C42 H59 B2 N12 O3 U'
_chemical_formula_weight 1039.67
_chemical_name_systematic ' ?'
_space_group_IT_number 14
_symmetry_cell_setting monoclinic
_symmetry_space_group_name_Hall '-P 2yn'
_symmetry_space_group_name_H-M 'P 1 21/n 1'
_atom_type_scat_source 'International Tables for Crystallography (Vol C)'
_audit_creation_date 16-06-10
_audit_creation_method 'SHELXL and local programs'
_cell_angle_alpha 90.00
_cell_angle_beta 92.703(2)
_cell_angle_gamma 90.00
_cell_formula_units_Z 4
_cell_length_a 10.5432(4)
_cell_length_b 22.3645(8)
_cell_length_c 19.0939(6)
_cell_measurement_reflns_used 8190
_cell_measurement_temperature 150(2)
_cell_measurement_theta_max 72
_cell_measurement_theta_min 1
_cell_volume 4497.2(3)
_computing_cell_refinement 'DENZO/SCALEPACK (Otwinowski & Minor, 1996)'
_computing_data_collection 'CrystalClear(Rigaku, 2001)'
_computing_data_reduction 'DENZO/SCALEPACK (Otwinowski & Minor, 1996)'
_computing_molecular_graphics
;
    ORTEP (Johnson, 1976)
    PLATON (Spek, 1997)
;
_computing_publication_material 'SHELX97(Sheldrick, 2008) and local programs'
_computing_structure_refinement 'SHELX97 (Sheldrick, 2008)'
_computing_structure_solution
;
 PATTY (DIRDIF, Beurskins, 2008)
;
_diffrn_ambient_temperature 150(2)
_diffrn_measured_fraction_theta_full 0.9350
_diffrn_measured_fraction_theta_max 0.9350
_diffrn_measurement_details
;
Data were collected on a Rigaku Rapid which has a quarter 
chi circle and a 200 degree curved image plate at a fixed 
distance of 127.4mm.  Strategy was optimized using the 
CrystalClear software.  The completeness is the best 
that can be obtained with this geometry. 
Also the use of HKL2000/SCALEPACK lowers the number 
of observed data as inconsistent equivalents are removed 
from the data set and not included in the collected total
;
_diffrn_measurement_device_type Rigaku_Rapid_II
_diffrn_measurement_method \w
_diffrn_radiation_monochromator 'confocal optics'
_diffrn_radiation_type CU-K\a
_diffrn_radiation_wavelength 1.54184
_diffrn_reflns_av_R_equivalents 0.0520
_diffrn_reflns_av_sigmaI/netI 0.0225
_diffrn_reflns_limit_h_max 12
_diffrn_reflns_limit_h_min 0
_diffrn_reflns_limit_k_max 26
_diffrn_reflns_limit_k_min 0
_diffrn_reflns_limit_l_max 23
_diffrn_reflns_limit_l_min -23
_diffrn_reflns_number 36090
_diffrn_reflns_theta_full 60.0
_diffrn_reflns_theta_max 72.23
_diffrn_reflns_theta_min 1.98
_diffrn_standards_number 0
_exptl_absorpt_coefficient_mu 11.333
_exptl_absorpt_correction_T_max 0.7972
_exptl_absorpt_correction_T_min 0.6632
_exptl_absorpt_correction_type multi-scan
_exptl_absorpt_process_details 'SCALEPACK (Otwinowski & Minor, 1997)'
_exptl_crystal_colour colorless
_exptl_crystal_density_diffrn 1.535
_exptl_crystal_description plate
_exptl_crystal_F_000 2084
_exptl_crystal_size_max 0.10
_exptl_crystal_size_mid 0.10
_exptl_crystal_size_min 0.02
_refine_diff_density_max 2.43
_refine_diff_density_min -2.38
_refine_ls_d_res_high 0.89
_refine_ls_extinction_method none
_refine_ls_goodness_of_fit_ref 1.068
_refine_ls_hydrogen_treatment mixed
_refine_ls_matrix_type full
_refine_ls_number_parameters 561
_refine_ls_number_reflns 6240
_refine_ls_number_restraints 6
_refine_ls_R_factor_all 0.066
_refine_ls_R_factor_gt 0.061
_refine_ls_shift/su_max 0.001
_refine_ls_structure_factor_coef Fsqd
_refine_ls_weighting_details 'w=1/[\s^2^(Fo^2^)+(0.1339P)^2^+12.2575P] where P=(Fo^2^+2Fc^2^)/3'
_refine_ls_weighting_scheme calc
_refine_ls_wR_factor_gt 0.164
_refine_ls_wR_factor_ref 0.171
_reflns_number_gt 5528
_reflns_number_total 6240
_reflns_threshold_expression >2.0\s(I)
_cod_data_source_file ja110158s_si_002.cif
_cod_data_source_block EMM9
_cod_original_formula_sum 'C42 H59 B2 N12 O3 U1'
_cod_database_code 4105861

loop_
_symmetry_equiv_pos_as_xyz
'x, y, z'
'-x+1/2, y+1/2, -z+1/2'
'-x, -y, -z'
'x-1/2, -y-1/2, z-1/2'

loop_
_atom_site_label
_atom_site_fract_x
_atom_site_fract_y
_atom_site_fract_z
_atom_site_U_iso_or_equiv
_atom_site_adp_type
_atom_site_occupancy
_atom_site_symmetry_multiplicity
_atom_site_calc_flag
_atom_site_refinement_flags
U1 0.23499(2) 0.213177(12) 0.136289(13) 0.02445(18) Uani 1 1 d .
O41 0.2812(7) 0.2864(3) 0.2324(4) 0.050(2) Uani 1 1 d .
O42 0.2814(7) 0.3222(3) 0.1272(4) 0.0488(17) Uani 1 1 d .
O91 0.8062(12) 0.0229(4) 0.5121(6) 0.102(4) Uani 1 1 d .
N11 0.3168(7) 0.1084(3) 0.0866(3) 0.0344(18) Uani 1 1 d .
N12 0.4090(7) 0.0771(3) 0.1255(4) 0.0373(18) Uani 1 1 d .
N21 0.2730(7) 0.1464(4) 0.2448(4) 0.0356(18) Uani 1 1 d .
N22 0.3683(7) 0.1054(3) 0.2508(4) 0.0339(17) Uani 1 1 d .
N31 0.4857(8) 0.2080(3) 0.1478(4) 0.0304(19) Uani 1 1 d .
N32 0.5396(7) 0.1592(3) 0.1842(4) 0.0339(17) Uani 1 1 d .
N61 0.0166(8) 0.2769(3) 0.1481(4) 0.0344(19) Uani 1 1 d .
N62 -0.0303(8) 0.2889(3) 0.0806(4) 0.0289(18) Uani 1 1 d .
N71 0.2007(7) 0.2298(3) 0.0040(4) 0.0281(16) Uani 1 1 d .
N72 0.0812(7) 0.2428(3) -0.0238(3) 0.0284(16) Uani 1 1 d .
N81 0.0320(7) 0.1533(3) 0.0996(4) 0.0310(17) Uani 1 1 d .
N82 -0.0569(7) 0.1793(3) 0.0535(4) 0.0352(18) Uani 1 1 d .
C13 0.4265(11) 0.0227(4) 0.0968(5) 0.048(3) Uani 1 1 d .
C14 0.3470(12) 0.0183(5) 0.0387(6) 0.059(3) Uani 1 1 d .
C15 0.2798(10) 0.0719(4) 0.0335(5) 0.040(2) Uani 1 1 d .
C16 0.5183(14) -0.0224(5) 0.1273(6) 0.077(4) Uani 1 1 d .
C17 0.1802(11) 0.0864(5) -0.0225(5) 0.051(3) Uani 1 1 d .
C23 0.3572(10) 0.0717(4) 0.3094(5) 0.045(3) Uani 1 1 d .
C24 0.2518(10) 0.0911(5) 0.3424(5) 0.049(3) Uani 1 1 d .
C25 0.2028(9) 0.1378(5) 0.3009(5) 0.041(2) Uani 1 1 d .
C26 0.4459(13) 0.0218(6) 0.3311(6) 0.066(3) Uani 1 1 d .
C27 0.0890(11) 0.1771(7) 0.3130(6) 0.066(3) Uani 1 1 d .
C33 0.6620(8) 0.1716(5) 0.2025(5) 0.038(2) Uani 1 1 d .
C34 0.6916(10) 0.2264(5) 0.1767(5) 0.045(3) Uani 1 1 d .
C35 0.5804(8) 0.2477(4) 0.1420(5) 0.035(2) Uani 1 1 d .
C36 0.7458(11) 0.1301(6) 0.2456(6) 0.059(3) Uani 1 1 d .
C37 0.5676(11) 0.3037(5) 0.1023(6) 0.046(3) Uani 1 1 d .
C41 0.2900(10) 0.3303(5) 0.1908(6) 0.048(3) Uani 1 1 d U
C42 0.3036(12) 0.3933(5) 0.2211(10) 0.096(6) Uani 1 1 d .
C43 0.4360(10) 0.4136(4) 0.2265(5) 0.044(2) Uani 1 1 d .
C44 0.5252(11) 0.3885(4) 0.2734(5) 0.047(3) Uani 1 1 d .
C45 0.6484(11) 0.4090(6) 0.2778(6) 0.058(3) Uani 1 1 d .
C46 0.6869(13) 0.4539(6) 0.2373(7) 0.063(3) Uani 1 1 d .
C47 0.6024(17) 0.4789(6) 0.1905(8) 0.076(4) Uani 1 1 d .
C48 0.4781(13) 0.4597(5) 0.1839(6) 0.061(3) Uani 1 1 d .
C63 -0.0868(9) 0.3429(4) 0.0767(5) 0.039(2) Uani 1 1 d .
C64 -0.0786(10) 0.3660(4) 0.1445(6) 0.048(3) Uani 1 1 d .
C65 -0.0177(9) 0.3239(4) 0.1877(5) 0.040(2) Uani 1 1 d .
C66 -0.1448(12) 0.3700(4) 0.0115(6) 0.054(3) Uani 1 1 d .
C67 0.0017(10) 0.3245(5) 0.2644(5) 0.051(3) Uani 1 1 d .
C73 0.0855(9) 0.2505(4) -0.0944(4) 0.033(2) Uani 1 1 d .
C74 0.2068(10) 0.2416(4) -0.1128(5) 0.040(2) Uani 1 1 d .
C75 0.2785(10) 0.2299(4) -0.0500(5) 0.038(2) Uani 1 1 d .
C76 -0.0265(10) 0.2663(5) -0.1413(5) 0.046(2) Uani 1 1 d .
C77 0.4161(11) 0.2142(5) -0.0399(6) 0.045(3) Uani 1 1 d .
C83 -0.1566(9) 0.1409(4) 0.0422(6) 0.044(2) Uani 1 1 d .
C84 -0.1295(10) 0.0907(5) 0.0786(6) 0.052(3) Uani 1 1 d .
C85 -0.0137(10) 0.0982(4) 0.1149(5) 0.041(2) Uani 1 1 d .
C86 -0.2698(11) 0.1567(5) -0.0042(8) 0.070(4) Uani 1 1 d .
C87 0.0545(11) 0.0545(4) 0.1622(6) 0.047(3) Uani 1 1 d .
C92 0.9002(15) 0.0673(6) 0.4952(8) 0.085(4) Uani 1 1 d .
C93 0.8359(14) 0.1129(6) 0.4531(7) 0.072(4) Uani 1 1 d .
C94 0.7012(13) 0.1048(6) 0.4627(7) 0.073(4) Uani 1 1 d .
C95 0.6850(17) 0.0502(9) 0.4977(12) 0.131(8) Uani 1 1 d .
B1 0.4699(10) 0.1003(5) 0.1953(6) 0.035(2) Uani 1 1 d .
B2 -0.0378(11) 0.2410(4) 0.0211(5) 0.032(2) Uani 1 1 d .
H1 0.541(8) 0.063(4) 0.212(4) 0.03(2) Uiso 1 1 d .
H2 -0.109(9) 0.255(4) -0.015(5) 0.04(2) Uiso 1 1 d .
H14 0.3391 -0.0142 0.0083 0.070 Uiso 1 1 calc R
H24 0.2200 0.0763 0.3835 0.059 Uiso 1 1 calc R
H34 0.7697 0.2458 0.1811 0.054 Uiso 1 1 calc R
H44 0.5014 0.3574 0.3023 0.056 Uiso 1 1 calc R
H45 0.7064 0.3913 0.3096 0.070 Uiso 1 1 calc R
H46 0.7702 0.4676 0.2414 0.076 Uiso 1 1 calc R
H47 0.6288 0.5098 0.1620 0.091 Uiso 1 1 calc R
H48 0.4221 0.4775 0.1511 0.074 Uiso 1 1 calc R
H64 -0.1086 0.4031 0.1583 0.057 Uiso 1 1 calc R
H74 0.2367 0.2428 -0.1579 0.049 Uiso 1 1 calc R
H84 -0.1800 0.0566 0.0793 0.062 Uiso 1 1 calc R
H16A 0.6006 -0.0044 0.1340 0.115 Uiso 1 1 calc R
H16B 0.5233 -0.0558 0.0959 0.115 Uiso 1 1 calc R
H16C 0.4898 -0.0360 0.1716 0.115 Uiso 1 1 calc R
H17A 0.1657 0.1288 -0.0235 0.076 Uiso 1 1 calc R
H17B 0.1028 0.0661 -0.0128 0.076 Uiso 1 1 calc R
H17C 0.2085 0.0736 -0.0672 0.076 Uiso 1 1 calc R
H26A 0.4427 -0.0087 0.2958 0.099 Uiso 1 1 calc R
H26B 0.4209 0.0052 0.3747 0.099 Uiso 1 1 calc R
H26C 0.5309 0.0370 0.3368 0.099 Uiso 1 1 calc R
H27A 0.1163 0.2127 0.3374 0.099 Uiso 1 1 calc R
H27B 0.0301 0.1558 0.3406 0.099 Uiso 1 1 calc R
H27C 0.0483 0.1877 0.2687 0.099 Uiso 1 1 calc R
H36A 0.7023 0.1175 0.2861 0.089 Uiso 1 1 calc R
H36B 0.8227 0.1505 0.2603 0.089 Uiso 1 1 calc R
H36C 0.7659 0.0958 0.2180 0.089 Uiso 1 1 calc R
H37A 0.6351 0.3066 0.0704 0.069 Uiso 1 1 calc R
H37B 0.5720 0.3369 0.1341 0.069 Uiso 1 1 calc R
H37C 0.4874 0.3041 0.0763 0.069 Uiso 1 1 calc R
H42A 0.2543 0.4208 0.1916 0.115 Uiso 1 1 calc R
H42B 0.2693 0.3940 0.2674 0.115 Uiso 1 1 calc R
H66A -0.0808 0.3751 -0.0221 0.081 Uiso 1 1 calc R
H66B -0.1805 0.4083 0.0223 0.081 Uiso 1 1 calc R
H66C -0.2104 0.3443 -0.0076 0.081 Uiso 1 1 calc R
H67A -0.0594 0.2987 0.2847 0.076 Uiso 1 1 calc R
H67B -0.0089 0.3645 0.2814 0.076 Uiso 1 1 calc R
H67C 0.0858 0.3108 0.2772 0.076 Uiso 1 1 calc R
H76A -0.0942 0.2386 -0.1339 0.069 Uiso 1 1 calc R
H76B -0.0034 0.2642 -0.1893 0.069 Uiso 1 1 calc R
H76C -0.0540 0.3061 -0.1309 0.069 Uiso 1 1 calc R
H77A 0.4349 0.2043 0.0084 0.068 Uiso 1 1 calc R
H77B 0.4670 0.2477 -0.0528 0.068 Uiso 1 1 calc R
H77C 0.4347 0.1805 -0.0688 0.068 Uiso 1 1 calc R
H86A -0.3357 0.1278 0.0016 0.105 Uiso 1 1 calc R
H86B -0.2465 0.1569 -0.0522 0.105 Uiso 1 1 calc R
H86C -0.3000 0.1957 0.0082 0.105 Uiso 1 1 calc R
H87A 0.1444 0.0590 0.1583 0.070 Uiso 1 1 calc R
H87B 0.0299 0.0146 0.1490 0.070 Uiso 1 1 calc R
H87C 0.0330 0.0618 0.2098 0.070 Uiso 1 1 calc R
H92A 0.9380 0.0847 0.5378 0.101 Uiso 1 1 calc R
H92B 0.9670 0.0490 0.4692 0.101 Uiso 1 1 calc R
H93A 0.8543 0.1084 0.4041 0.087 Uiso 1 1 calc R
H93B 0.8629 0.1525 0.4686 0.087 Uiso 1 1 calc R
H94A 0.6690 0.1375 0.4902 0.087 Uiso 1 1 calc R
H94B 0.6549 0.1043 0.4176 0.087 Uiso 1 1 calc R
H95A 0.6316 0.0238 0.4688 0.157 Uiso 1 1 calc R
H95B 0.6435 0.0572 0.5413 0.157 Uiso 1 1 calc R

loop_
_atom_site_aniso_label
_atom_site_aniso_U_11
_atom_site_aniso_U_22
_atom_site_aniso_U_33
_atom_site_aniso_U_12
_atom_site_aniso_U_13
_atom_site_aniso_U_23
U1 0.0189(3) 0.0310(3) 0.0228(2) -0.00256(10) -0.00495(15) -0.00086(9)
O41 0.032(5) 0.070(6) 0.046(5) 0.008(3) -0.010(3) -0.024(3)
O42 0.031(4) 0.047(4) 0.068(5) -0.005(3) -0.006(3) 0.002(3)
O91 0.134(10) 0.053(5) 0.115(8) 0.001(6) -0.043(7) 0.010(5)
N11 0.036(5) 0.038(4) 0.027(4) 0.003(3) -0.013(3) 0.000(3)
N12 0.036(5) 0.045(5) 0.030(4) -0.002(4) -0.004(3) 0.009(3)
N21 0.023(5) 0.049(5) 0.035(4) -0.010(4) -0.001(3) 0.000(3)
N22 0.026(5) 0.042(4) 0.033(4) -0.011(3) -0.004(3) 0.001(3)
N31 0.031(5) 0.034(4) 0.026(4) -0.004(3) 0.002(3) -0.002(3)
N32 0.027(5) 0.039(4) 0.035(4) -0.004(3) -0.006(3) 0.006(3)
N61 0.022(5) 0.036(4) 0.044(5) -0.007(3) -0.013(4) -0.005(3)
N62 0.022(5) 0.028(4) 0.036(4) -0.008(3) -0.005(3) -0.006(3)
N71 0.015(4) 0.036(4) 0.032(4) 0.001(3) -0.008(3) -0.006(3)
N72 0.029(4) 0.028(4) 0.027(4) 0.008(3) -0.006(3) -0.005(3)
N81 0.023(4) 0.037(4) 0.032(4) 0.002(3) -0.010(3) 0.001(3)
N82 0.023(5) 0.036(4) 0.045(4) 0.002(3) -0.010(3) 0.000(3)
C13 0.065(8) 0.031(5) 0.048(6) 0.013(5) -0.010(5) 0.000(4)
C14 0.076(9) 0.044(6) 0.052(6) 0.015(6) -0.032(6) -0.014(5)
C15 0.050(6) 0.036(5) 0.033(5) 0.002(4) -0.007(4) -0.004(4)
C16 0.114(12) 0.054(7) 0.059(7) 0.032(7) -0.028(7) -0.014(6)
C17 0.066(8) 0.044(6) 0.040(5) 0.009(5) -0.022(5) -0.020(5)
C23 0.058(7) 0.046(6) 0.030(5) -0.016(5) -0.008(5) 0.008(4)
C24 0.055(8) 0.067(7) 0.026(5) -0.029(5) -0.006(4) 0.010(5)
C25 0.020(6) 0.069(7) 0.034(5) -0.014(5) -0.002(4) -0.003(5)
C26 0.075(9) 0.070(8) 0.050(6) -0.009(7) -0.015(6) 0.031(6)
C27 0.043(8) 0.103(11) 0.052(7) -0.002(7) 0.004(5) 0.006(7)
C33 0.015(6) 0.062(6) 0.037(5) -0.006(4) -0.005(4) 0.008(4)
C34 0.020(6) 0.070(7) 0.045(6) -0.015(5) 0.005(4) 0.011(5)
C35 0.019(5) 0.050(6) 0.037(5) 0.001(4) 0.005(4) 0.001(4)
C36 0.028(7) 0.080(8) 0.068(7) -0.006(6) -0.021(5) 0.024(6)
C37 0.040(7) 0.044(5) 0.055(7) -0.007(5) 0.001(5) 0.010(5)
C41 0.036(4) 0.051(4) 0.056(4) -0.005(4) -0.016(4) -0.006(4)
C42 0.053(9) 0.043(7) 0.191(17) 0.001(6) -0.016(9) -0.070(9)
C43 0.044(7) 0.031(5) 0.058(6) -0.001(4) 0.000(5) -0.017(5)
C44 0.051(8) 0.042(5) 0.048(6) -0.002(5) 0.004(5) 0.008(5)
C45 0.045(8) 0.081(8) 0.047(6) 0.006(6) -0.019(5) -0.018(6)
C46 0.054(9) 0.059(7) 0.079(9) -0.015(6) 0.019(7) -0.039(7)
C47 0.099(13) 0.050(7) 0.083(9) -0.015(8) 0.048(9) -0.012(7)
C48 0.077(10) 0.057(7) 0.049(6) 0.031(7) -0.018(6) -0.006(5)
C63 0.039(6) 0.036(5) 0.042(5) 0.003(4) 0.017(4) 0.000(4)
C64 0.045(7) 0.034(5) 0.066(7) -0.004(5) 0.021(5) -0.019(5)
C65 0.024(6) 0.046(6) 0.050(6) -0.012(4) 0.008(4) -0.016(5)
C66 0.074(9) 0.032(5) 0.057(6) 0.012(5) 0.008(6) 0.003(5)
C67 0.044(7) 0.061(7) 0.049(6) -0.002(5) 0.011(5) -0.029(5)
C73 0.036(6) 0.032(4) 0.030(5) 0.003(4) -0.004(4) -0.012(4)
C74 0.043(7) 0.052(6) 0.026(4) 0.011(5) 0.002(4) -0.001(4)
C75 0.042(6) 0.042(5) 0.030(5) 0.001(4) 0.007(4) -0.002(4)
C76 0.039(7) 0.055(6) 0.042(6) 0.012(5) -0.012(5) -0.010(5)
C77 0.026(7) 0.078(8) 0.031(6) 0.011(4) -0.004(4) 0.004(4)
C83 0.027(6) 0.040(5) 0.063(6) -0.006(4) -0.017(5) 0.000(5)
C84 0.032(6) 0.042(6) 0.079(7) -0.022(5) -0.022(5) -0.001(5)
C85 0.049(7) 0.029(5) 0.045(5) -0.003(4) -0.006(5) 0.006(4)
C86 0.034(7) 0.055(7) 0.116(11) -0.015(5) -0.041(7) 0.006(7)
C87 0.045(7) 0.037(6) 0.058(6) -0.014(5) -0.008(5) 0.016(5)
C92 0.086(11) 0.071(9) 0.096(10) 0.003(8) -0.006(8) -0.004(8)
C93 0.084(11) 0.058(7) 0.073(8) -0.002(7) -0.015(7) 0.010(6)
C94 0.073(10) 0.064(8) 0.080(9) 0.008(7) 0.001(7) 0.016(7)
C95 0.070(12) 0.132(16) 0.19(2) -0.024(11) -0.023(12) 0.083(15)
B1 0.023(6) 0.046(6) 0.037(6) -0.007(5) -0.006(4) 0.005(5)
B2 0.035(7) 0.025(5) 0.036(6) -0.004(4) -0.009(5) 0.002(4)

loop_
_atom_type_symbol
_atom_type_radius_bond
U 1.42
O 0.73
N 0.75
C 0.77
B 0.82
H 0.32

loop_
_geom_angle_atom_site_label_1
_geom_angle_atom_site_label_2
_geom_angle_atom_site_label_3
_geom_angle
O41 U1 O42 51.4(3)
O41 U1 N71 130.1(2)
O42 U1 N71 79.0(2)
O41 U1 N21 76.7(3)
O42 U1 N21 126.9(2)
N71 U1 N21 152.7(2)
O41 U1 N81 132.0(2)
O42 U1 N81 130.4(2)
N71 U1 N81 74.5(2)
N21 U1 N81 90.7(2)
O41 U1 N31 78.9(2)
O42 U1 N31 81.4(2)
N71 U1 N31 100.5(2)
N21 U1 N31 77.9(2)
N81 U1 N31 144.0(2)
O41 U1 N11 141.2(2)
O42 U1 N11 139.5(2)
N71 U1 N11 79.1(2)
N21 U1 N11 74.8(2)
N81 U1 N11 74.2(2)
N31 U1 N11 69.8(2)
O41 U1 N61 74.5(2)
O42 U1 N61 70.4(2)
N71 U1 N61 85.7(2)
N21 U1 N61 109.7(2)
N81 U1 N61 66.6(2)
N31 U1 N61 149.4(2)
N11 U1 N61 140.5(2)
O41 U1 C41 26.2(3)
O42 U1 C41 25.3(3)
N71 U1 C41 104.0(3)
N21 U1 C41 102.5(3)
N81 U1 C41 136.1(3)
N31 U1 C41 79.9(3)
N11 U1 C41 149.6(3)
N61 U1 C41 69.5(3)
C41 O41 U1 93.8(6)
C41 O42 U1 94.7(6)
C95 O91 C92 106.1(11)
C15 N11 N12 105.6(7)
C15 N11 U1 135.2(6)
N12 N11 U1 118.7(5)
C13 N12 N11 110.0(7)
C13 N12 B1 126.6(8)
N11 N12 B1 123.1(8)
C25 N21 N22 105.6(8)
C25 N21 U1 130.9(7)
N22 N21 U1 123.0(5)
C23 N22 N21 110.5(8)
C23 N22 B1 127.8(8)
N21 N22 B1 121.7(7)
C35 N31 N32 105.6(8)
C35 N31 U1 135.1(6)
N32 N31 U1 117.1(5)
C33 N32 N31 109.2(7)
C33 N32 B1 127.0(8)
N31 N32 B1 123.6(7)
C65 N61 N62 106.0(7)
C65 N61 U1 134.5(6)
N62 N61 U1 106.9(6)
C63 N62 N61 111.3(7)
C63 N62 B2 124.6(8)
N61 N62 B2 123.2(7)
C75 N71 N72 106.4(7)
C75 N71 U1 133.8(6)
N72 N71 U1 119.7(5)
C73 N72 N71 109.7(7)
C73 N72 B2 128.0(7)
N71 N72 B2 122.0(6)
C85 N81 N82 106.3(7)
C85 N81 U1 135.0(6)
N82 N81 U1 118.7(5)
C83 N82 N81 109.2(7)
C83 N82 B2 128.2(7)
N81 N82 B2 122.6(7)
N12 C13 C14 107.8(8)
N12 C13 C16 123.1(9)
C14 C13 C16 129.1(9)
C13 C14 C15 106.7(9)
C13 C14 H14 126.70
C15 C14 H14 126.70
N11 C15 C14 109.9(8)
N11 C15 C17 125.1(8)
C14 C15 C17 125.0(8)
C13 C16 H16A 109.50
C13 C16 H16B 109.50
H16A C16 H16B 109.50
C13 C16 H16C 109.50
H16A C16 H16C 109.50
H16B C16 H16C 109.50
C15 C17 H17A 109.50
C15 C17 H17B 109.50
H17A C17 H17B 109.50
C15 C17 H17C 109.50
H17A C17 H17C 109.50
H17B C17 H17C 109.50
N22 C23 C24 107.8(9)
N22 C23 C26 124.2(10)
C24 C23 C26 128.0(9)
C23 C24 C25 105.2(8)
C23 C24 H24 127.40
C25 C24 H24 127.40
N21 C25 C24 110.8(9)
N21 C25 C27 120.7(9)
C24 C25 C27 128.5(9)
C23 C26 H26A 109.50
C23 C26 H26B 109.50
H26A C26 H26B 109.50
C23 C26 H26C 109.50
H26A C26 H26C 109.50
H26B C26 H26C 109.50
C25 C27 H27A 109.50
C25 C27 H27B 109.50
H27A C27 H27B 109.50
C25 C27 H27C 109.50
H27A C27 H27C 109.50
H27B C27 H27C 109.50
N32 C33 C34 108.9(8)
N32 C33 C36 123.0(9)
C34 C33 C36 128.0(9)
C33 C34 C35 106.0(8)
C33 C34 H34 127.00
C35 C34 H34 127.00
N31 C35 C34 110.2(8)
N31 C35 C37 123.8(9)
C34 C35 C37 126.0(9)
C33 C36 H36A 109.50
C33 C36 H36B 109.50
H36A C36 H36B 109.50
C33 C36 H36C 109.50
H36A C36 H36C 109.50
H36B C36 H36C 109.50
C35 C37 H37A 109.50
C35 C37 H37B 109.50
H37A C37 H37B 109.50
C35 C37 H37C 109.50
H37A C37 H37C 109.50
H37B C37 H37C 109.50
O42 C41 O41 119.9(9)
O42 C41 C42 120.9(12)
O41 C41 C42 119.1(11)
O42 C41 U1 60.0(5)
O41 C41 U1 60.0(5)
C42 C41 U1 173.7(8)
C43 C42 C41 112.6(9)
C43 C42 H42A 109.10
C41 C42 H42A 109.10
C43 C42 H42B 109.10
C41 C42 H42B 109.10
H42A C42 H42B 107.80
C44 C43 C48 116.7(10)
C44 C43 C42 122.3(11)
C48 C43 C42 121.0(12)
C45 C44 C43 121.0(10)
C45 C44 H44 119.50
C43 C44 H44 119.50
C46 C45 C44 121.6(11)
C46 C45 H45 119.20
C44 C45 H45 119.20
C45 C46 C47 118.8(12)
C45 C46 H46 120.60
C47 C46 H46 120.60
C46 C47 C48 121.7(12)
C46 C47 H47 119.20
C48 C47 H47 119.20
C47 C48 C43 120.2(11)
C47 C48 H48 119.90
C43 C48 H48 119.90
N62 C63 C64 105.9(9)
N62 C63 C66 125.1(8)
C64 C63 C66 129.0(9)
C65 C64 C63 107.8(8)
C65 C64 H64 126.10
C63 C64 H64 126.10
N61 C65 C64 108.9(8)
N61 C65 C67 122.4(9)
C64 C65 C67 128.6(9)
C63 C66 H66A 109.50
C63 C66 H66B 109.50
H66A C66 H66B 109.50
C63 C66 H66C 109.50
H66A C66 H66C 109.50
H66B C66 H66C 109.50
C65 C67 H67A 109.50
C65 C67 H67B 109.50
H67A C67 H67B 109.50
C65 C67 H67C 109.50
H67A C67 H67C 109.50
H67B C67 H67C 109.50
C74 C73 N72 108.3(8)
C74 C73 C76 127.5(8)
N72 C73 C76 124.2(8)
C73 C74 C75 106.2(8)
C73 C74 H74 126.90
C75 C74 H74 126.90
N71 C75 C74 109.3(9)
N71 C75 C77 121.5(8)
C74 C75 C77 129.0(9)
C73 C76 H76A 109.50
C73 C76 H76B 109.50
H76A C76 H76B 109.50
C73 C76 H76C 109.50
H76A C76 H76C 109.50
H76B C76 H76C 109.50
C75 C77 H77A 109.50
C75 C77 H77B 109.50
H77A C77 H77B 109.50
C75 C77 H77C 109.50
H77A C77 H77C 109.50
H77B C77 H77C 109.50
C84 C83 N82 107.5(8)
C84 C83 C86 130.4(9)
N82 C83 C86 122.1(9)
C83 C84 C85 108.5(8)
C83 C84 H84 125.70
C85 C84 H84 125.70
N81 C85 C84 108.4(8)
N81 C85 C87 123.9(9)
C84 C85 C87 127.7(9)
C83 C86 H86A 109.50
C83 C86 H86B 109.50
H86A C86 H86B 109.50
C83 C86 H86C 109.50
H86A C86 H86C 109.50
H86B C86 H86C 109.50
C85 C87 H87A 109.50
C85 C87 H87B 109.50
H87A C87 H87B 109.50
C85 C87 H87C 109.50
H87A C87 H87C 109.50
H87B C87 H87C 109.50
C93 C92 O91 107.4(12)
C93 C92 H92A 110.20
O91 C92 H92A 110.20
C93 C92 H92B 110.20
O91 C92 H92B 110.20
H92A C92 H92B 108.50
C92 C93 C94 106.1(12)
C92 C93 H93A 110.50
C94 C93 H93A 110.50
C92 C93 H93B 110.50
C94 C93 H93B 110.50
H93A C93 H93B 108.70
C95 C94 C93 108.1(12)
C95 C94 H94A 110.10
C93 C94 H94A 110.10
C95 C94 H94B 110.10
C93 C94 H94B 110.10
H94A C94 H94B 108.40
C94 C95 O91 109.6(13)
C94 C95 H95A 109.80
O91 C95 H95A 109.80
C94 C95 H95B 109.80
O91 C95 H95B 109.80
H95A C95 H95B 108.20
N32 B1 N12 110.7(8)
N32 B1 N22 112.6(8)
N12 B1 N22 110.1(8)
N32 B1 H1 110(4)
N12 B1 H1 103(4)
N22 B1 H1 109(4)
N82 B2 N72 111.9(8)
N82 B2 N62 109.1(7)
N72 B2 N62 111.7(7)
N82 B2 H2 115(5)
N72 B2 H2 102(5)
N62 B2 H2 106(5)

loop_
_geom_bond_atom_site_label_1
_geom_bond_atom_site_label_2
_geom_bond_distance
U1 O41 2.490(7)
U1 O42 2.494(7)
U1 N71 2.561(7)
U1 N21 2.570(8)
U1 N81 2.593(7)
U1 N31 2.644(9)
U1 N11 2.686(7)
U1 N61 2.726(8)
U1 C41 2.869(10)
O41 C41 1.269(13)
O42 C41 1.228(12)
O91 C95 1.43(2)
O91 C92 1.451(18)
N11 C15 1.344(11)
N11 N12 1.386(10)
N12 C13 1.351(12)
N12 B1 1.542(13)
N21 C25 1.343(11)
N21 N22 1.362(11)
N22 C23 1.359(11)
N22 B1 1.545(13)
N31 C35 1.344(12)
N31 N32 1.401(10)
N32 C33 1.350(12)
N32 B1 1.528(13)
N61 C65 1.355(12)
N61 N62 1.383(11)
N62 C63 1.348(11)
N62 B2 1.561(12)
N71 C75 1.348(11)
N71 N72 1.375(10)
N72 C73 1.361(11)
N72 B2 1.553(13)
N81 C85 1.360(11)
N81 N82 1.384(10)
N82 C83 1.366(12)
N82 B2 1.529(13)
C13 C14 1.362(14)
C13 C16 1.498(14)
C14 C15 1.394(14)
C14 H14 0.9300
C15 C17 1.498(13)
C16 H16A 0.9600
C16 H16B 0.9600
C16 H16C 0.9600
C17 H17A 0.9600
C17 H17B 0.9600
C17 H17C 0.9600
C23 C24 1.372(15)
C23 C26 1.503(16)
C24 C25 1.396(15)
C24 H24 0.9300
C25 C27 1.514(16)
C26 H26A 0.9600
C26 H26B 0.9600
C26 H26C 0.9600
C27 H27A 0.9600
C27 H27B 0.9600
C27 H27C 0.9600
C33 C34 1.362(14)
C33 C36 1.500(14)
C34 C35 1.402(14)
C34 H34 0.9300
C35 C37 1.467(14)
C36 H36A 0.9600
C36 H36B 0.9600
C36 H36C 0.9600
C37 H37A 0.9600
C37 H37B 0.9600
C37 H37C 0.9600
C41 C42 1.526(14)
C42 C43 1.466(16)
C42 H42A 0.9700
C42 H42B 0.9700
C43 C44 1.386(14)
C43 C48 1.399(16)
C44 C45 1.376(16)
C44 H44 0.9300
C45 C46 1.342(17)
C45 H45 0.9300
C46 C47 1.35(2)
C46 H46 0.9300
C47 C48 1.379(19)
C47 H47 0.9300
C48 H48 0.9300
C63 C64 1.392(14)
C63 C66 1.490(14)
C64 C65 1.389(15)
C64 H64 0.9300
C65 C67 1.470(14)
C66 H66A 0.9600
C66 H66B 0.9600
C66 H66C 0.9600
C67 H67A 0.9600
C67 H67B 0.9600
C67 H67C 0.9600
C73 C74 1.357(13)
C73 C76 1.490(13)
C74 C75 1.412(13)
C74 H74 0.9300
C75 C77 1.497(15)
C76 H76A 0.9600
C76 H76B 0.9600
C76 H76C 0.9600
C77 H77A 0.9600
C77 H77B 0.9600
C77 H77C 0.9600
C83 C84 1.344(14)
C83 C86 1.496(14)
C84 C85 1.385(14)
C84 H84 0.9300
C85 C87 1.492(13)
C86 H86A 0.9600
C86 H86B 0.9600
C86 H86C 0.9600
C87 H87A 0.9600
C87 H87B 0.9600
C87 H87C 0.9600
C92 C93 1.448(18)
C92 H92A 0.9700
C92 H92B 0.9700
C93 C94 1.452(19)
C93 H93A 0.9700
C93 H93B 0.9700
C94 C95 1.406(19)
C94 H94A 0.9700
C94 H94B 0.9700
C95 H95A 0.9700
C95 H95B 0.9700
B1 H1 1.15(9)
B2 H2 1.04(10)

loop_
_geom_torsion_atom_site_label_1
_geom_torsion_atom_site_label_2
_geom_torsion_atom_site_label_3
_geom_torsion_atom_site_label_4
_geom_torsion
O42 U1 O41 C41 2.0(6)
N71 U1 O41 C41 -4.7(7)
N21 U1 O41 C41 169.8(6)
N81 U1 O41 C41 -111.4(6)
N31 U1 O41 C41 89.8(6)
N11 U1 O41 C41 126.2(6)
N61 U1 O41 C41 -75.0(6)
O41 U1 O42 C41 -2.1(6)
N71 U1 O42 C41 172.7(6)
N21 U1 O42 C41 -17.0(7)
N81 U1 O42 C41 114.3(6)
N31 U1 O42 C41 -84.7(6)
N11 U1 O42 C41 -129.0(6)
N61 U1 O42 C41 83.3(6)
O41 U1 N11 C15 177.8(8)
O42 U1 N11 C15 -96.5(9)
N71 U1 N11 C15 -38.3(9)
N21 U1 N11 C15 133.7(9)
N81 U1 N11 C15 38.5(9)
N31 U1 N11 C15 -143.9(9)
N61 U1 N11 C15 31.0(10)
C41 U1 N11 C15 -137.4(9)
O41 U1 N11 N12 7.5(8)
O42 U1 N11 N12 93.1(6)
N71 U1 N11 N12 151.4(6)
N21 U1 N11 N12 -36.6(6)
N81 U1 N11 N12 -131.8(6)
N31 U1 N11 N12 45.8(6)
N61 U1 N11 N12 -139.3(6)
C41 U1 N11 N12 52.2(9)
C15 N11 N12 C13 -0.4(10)
U1 N11 N12 C13 172.5(6)
C15 N11 N12 B1 -174.7(8)
U1 N11 N12 B1 -1.7(10)
O41 U1 N21 C25 70.4(8)
O42 U1 N21 C25 82.4(8)
N71 U1 N21 C25 -118.8(8)
N81 U1 N21 C25 -62.8(8)
N31 U1 N21 C25 151.7(8)
N11 U1 N21 C25 -136.2(8)
N61 U1 N21 C25 2.5(8)
C41 U1 N21 C25 75.0(8)
O41 U1 N21 N22 -118.5(6)
O42 U1 N21 N22 -106.5(6)
N71 U1 N21 N22 52.3(9)
N81 U1 N21 N22 108.4(6)
N31 U1 N21 N22 -37.2(6)
N11 U1 N21 N22 34.9(6)
N61 U1 N21 N22 173.7(6)
C41 U1 N21 N22 -113.9(6)
C25 N21 N22 C23 0.2(9)
U1 N21 N22 C23 -172.8(6)
C25 N21 N22 B1 179.3(8)
U1 N21 N22 B1 6.3(10)
O41 U1 N31 C35 -59.0(8)
O42 U1 N31 C35 -6.8(8)
N71 U1 N31 C35 70.2(8)
N21 U1 N31 C35 -137.6(9)
N81 U1 N31 C35 148.2(7)
N11 U1 N31 C35 144.3(9)
N61 U1 N31 C35 -29.3(11)
C41 U1 N31 C35 -32.4(8)
O41 U1 N31 N32 101.5(6)
O42 U1 N31 N32 153.7(6)
N71 U1 N31 N32 -129.3(6)
N21 U1 N31 N32 22.9(5)
N81 U1 N31 N32 -51.3(7)
N11 U1 N31 N32 -55.1(5)
N61 U1 N31 N32 131.3(5)
C41 U1 N31 N32 128.2(6)
C35 N31 N32 C33 3.2(9)
U1 N31 N32 C33 -162.6(6)
C35 N31 N32 B1 -172.7(8)
U1 N31 N32 B1 21.5(10)
O41 U1 N61 C65 3.4(9)
O42 U1 N61 C65 -50.6(9)
N71 U1 N61 C65 -130.4(9)
N21 U1 N61 C65 72.7(9)
N81 U1 N61 C65 154.7(10)
N31 U1 N61 C65 -26.9(12)
N11 U1 N61 C65 162.5(8)
C41 U1 N61 C65 -23.7(9)
O41 U1 N61 N62 138.0(5)
O42 U1 N61 N62 84.0(5)
N71 U1 N61 N62 4.2(5)
N21 U1 N61 N62 -152.7(4)
N81 U1 N61 N62 -70.8(5)
N31 U1 N61 N62 107.6(6)
N11 U1 N61 N62 -62.9(6)
C41 U1 N61 N62 110.9(5)
C65 N61 N62 C63 2.9(10)
U1 N61 N62 C63 -145.1(6)
C65 N61 N62 B2 -166.7(8)
U1 N61 N62 B2 45.2(9)
O41 U1 N71 C75 91.2(9)
O42 U1 N71 C75 85.8(8)
N21 U1 N71 C75 -77.0(10)
N81 U1 N71 C75 -136.4(9)
N31 U1 N71 C75 6.9(9)
N11 U1 N71 C75 -59.9(8)
N61 U1 N71 C75 156.7(8)
C41 U1 N71 C75 89.1(8)
O41 U1 N71 N72 -87.5(6)
O42 U1 N71 N72 -92.8(6)
N21 U1 N71 N72 104.3(7)
N81 U1 N71 N72 44.9(5)
N31 U1 N71 N72 -171.7(5)
N11 U1 N71 N72 121.4(6)
N61 U1 N71 N72 -22.0(5)
C41 U1 N71 N72 -89.6(6)
C75 N71 N72 C73 0.3(9)
U1 N71 N72 C73 179.2(5)
C75 N71 N72 B2 174.3(7)
U1 N71 N72 B2 -6.8(9)
O41 U1 N81 C85 -92.7(9)
O42 U1 N81 C85 -163.1(8)
N71 U1 N81 C85 136.8(9)
N21 U1 N81 C85 -20.0(9)
N31 U1 N81 C85 50.2(10)
N11 U1 N81 C85 54.0(8)
N61 U1 N81 C85 -131.2(9)
C41 U1 N81 C85 -129.0(9)
O41 U1 N81 N82 87.7(6)
O42 U1 N81 N82 17.3(7)
N71 U1 N81 N82 -42.8(6)
N21 U1 N81 N82 160.4(6)
N31 U1 N81 N82 -129.4(6)
N11 U1 N81 N82 -125.6(6)
N61 U1 N81 N82 49.2(6)
C41 U1 N81 N82 51.4(7)
C85 N81 N82 C83 1.3(10)
U1 N81 N82 C83 -179.0(6)
C85 N81 N82 B2 -177.2(8)
U1 N81 N82 B2 2.5(10)
N11 N12 C13 C14 0.5(12)
B1 N12 C13 C14 174.6(10)
N11 N12 C13 C16 -178.9(11)
B1 N12 C13 C16 -4.9(17)
N12 C13 C14 C15 -0.5(14)
C16 C13 C14 C15 178.9(12)
N12 N11 C15 C14 0.1(11)
U1 N11 C15 C14 -171.1(7)
N12 N11 C15 C17 179.6(10)
U1 N11 C15 C17 8.4(16)
C13 C14 C15 N11 0.2(14)
C13 C14 C15 C17 -179.3(11)
N21 N22 C23 C24 0.2(10)
B1 N22 C23 C24 -178.8(8)
N21 N22 C23 C26 179.2(9)
B1 N22 C23 C26 0.1(15)
N22 C23 C24 C25 -0.6(11)
C26 C23 C24 C25 -179.4(10)
N22 N21 C25 C24 -0.6(10)
U1 N21 C25 C24 171.7(6)
N22 N21 C25 C27 178.3(9)
U1 N21 C25 C27 -9.4(13)
C23 C24 C25 N21 0.7(11)
C23 C24 C25 C27 -178.0(10)
N31 N32 C33 C34 -2.4(11)
B1 N32 C33 C34 173.3(9)
N31 N32 C33 C36 176.6(9)
B1 N32 C33 C36 -7.7(15)
N32 C33 C34 C35 0.7(11)
C36 C33 C34 C35 -178.3(11)
N32 N31 C35 C34 -2.8(10)
U1 N31 C35 C34 159.3(7)
N32 N31 C35 C37 174.9(9)
U1 N31 C35 C37 -23.1(14)
C33 C34 C35 N31 1.3(11)
C33 C34 C35 C37 -176.2(10)
U1 O42 C41 O41 3.7(10)
U1 O42 C41 C42 -172.8(9)
U1 O41 C41 O42 -3.7(10)
U1 O41 C41 C42 172.8(9)
O41 U1 C41 O42 176.3(10)
N71 U1 C41 O42 -7.4(7)
N21 U1 C41 O42 166.1(6)
N81 U1 C41 O42 -89.5(7)
N31 U1 C41 O42 91.0(6)
N11 U1 C41 O42 84.9(8)
N61 U1 C41 O42 -87.3(6)
O42 U1 C41 O41 -176.3(10)
N71 U1 C41 O41 176.3(6)
N21 U1 C41 O41 -10.1(6)
N81 U1 C41 O41 94.3(7)
N31 U1 C41 O41 -85.2(6)
N11 U1 C41 O41 -91.4(8)
N61 U1 C41 O41 96.5(6)
O41 U1 C41 C42 -83(9)
O42 U1 C41 C42 100(9)
N71 U1 C41 C42 93(9)
N21 U1 C41 C42 -94(9)
N81 U1 C41 C42 11(9)
N31 U1 C41 C42 -169(9)
N11 U1 C41 C42 -175(9)
N61 U1 C41 C42 13(9)
O42 C41 C42 C43 -85.8(16)
O41 C41 C42 C43 97.6(15)
U1 C41 C42 C43 177(8)
C41 C42 C43 C44 -68.6(17)
C41 C42 C43 C48 111.4(13)
C48 C43 C44 C45 0.7(15)
C42 C43 C44 C45 -179.2(10)
C43 C44 C45 C46 0.2(17)
C44 C45 C46 C47 -0.9(17)
C45 C46 C47 C48 0.5(17)
C46 C47 C48 C43 0.4(17)
C44 C43 C48 C47 -1.1(15)
C42 C43 C48 C47 178.9(11)
N61 N62 C63 C64 -1.3(10)
B2 N62 C63 C64 168.2(8)
N61 N62 C63 C66 178.7(9)
B2 N62 C63 C66 -11.9(15)
N62 C63 C64 C65 -0.8(11)
C66 C63 C64 C65 179.2(10)
N62 N61 C65 C64 -3.3(10)
U1 N61 C65 C64 131.5(8)
N62 N61 C65 C67 172.6(8)
U1 N61 C65 C67 -52.6(13)
C63 C64 C65 N61 2.6(11)
C63 C64 C65 C67 -172.9(9)
N71 N72 C73 C74 1.1(10)
B2 N72 C73 C74 -172.4(8)
N71 N72 C73 C76 -178.8(8)
B2 N72 C73 C76 7.7(13)
N72 C73 C74 C75 -2.0(10)
C76 C73 C74 C75 177.9(9)
N72 N71 C75 C74 -1.5(10)
U1 N71 C75 C74 179.7(6)
N72 N71 C75 C77 -176.6(8)
U1 N71 C75 C77 4.6(14)
C73 C74 C75 N71 2.2(11)
C73 C74 C75 C77 176.8(10)
N81 N82 C83 C84 -2.0(12)
B2 N82 C83 C84 176.4(10)
N81 N82 C83 C86 178.7(10)
B2 N82 C83 C86 -2.9(17)
N82 C83 C84 C85 1.9(13)
C86 C83 C84 C85 -178.8(12)
N82 N81 C85 C84 -0.1(11)
U1 N81 C85 C84 -179.8(7)
N82 N81 C85 C87 178.9(9)
U1 N81 C85 C87 -0.7(15)
C83 C84 C85 N81 -1.1(13)
C83 C84 C85 C87 179.9(11)
C95 O91 C92 C93 -15.9(18)
O91 C92 C93 C94 16.4(16)
C92 C93 C94 C95 -10.7(19)
C93 C94 C95 O91 1(2)
C92 O91 C95 C94 9(2)
C33 N32 B1 N12 -125.6(9)
N31 N32 B1 N12 49.6(12)
C33 N32 B1 N22 110.7(10)
N31 N32 B1 N22 -74.2(10)
C13 N12 B1 N32 125.2(10)
N11 N12 B1 N32 -61.5(11)
C13 N12 B1 N22 -109.6(11)
N11 N12 B1 N22 63.7(11)
C23 N22 B1 N32 -124.8(9)
N21 N22 B1 N32 56.2(10)
C23 N22 B1 N12 111.1(10)
N21 N22 B1 N12 -67.9(10)
C83 N82 B2 N72 -117.2(10)
N81 N82 B2 N72 61.0(11)
C83 N82 B2 N62 118.7(10)
N81 N82 B2 N62 -63.1(11)
C73 N72 B2 N82 114.0(9)
N71 N72 B2 N82 -58.8(10)
C73 N72 B2 N62 -123.4(9)
N71 N72 B2 N62 63.8(10)
C63 N62 B2 N82 -138.1(8)
N61 N62 B2 N82 30.2(12)
C63 N62 B2 N72 97.8(10)
N61 N62 B2 N72 -94.0(9)
